data_2225505
loop_
_publ_author_name
'Yang, Jie'
'Jiang, Zhao-De'
'Zhang, Fu-Gong'
'Jian, Fang-Fang'

_publ_section_title
;
 <i>N</i>'-(2-Fluorobenzylidene)acetohydrazide
;
_journal_coeditor_code HB5371
_journal_issue 4
_journal_name_full 'Acta Crystallographica Section E'
_journal_page_first o927
_journal_paper_doi 10.1107/S1600536810010627
_journal_volume 66
_journal_year 2010
_chemical_formula_iupac 'C9 H9 F N2 O'
_chemical_formula_moiety 'C9 H9 F N2 O'
_chemical_formula_sum 'C9 H9 F N2 O'
_chemical_formula_weight 180.18
_chemical_name_systematic
;
<i>N</i>'-(2-Fluorobenzylidene)acetohydrazide
;
_space_group_IT_number 14
_symmetry_cell_setting monoclinic
_symmetry_space_group_name_Hall '-P 2ybc'
_symmetry_space_group_name_H-M 'P 1 21/c 1'
_atom_sites_solution_hydrogens geom
_atom_sites_solution_primary direct
_atom_sites_solution_secondary difmap
_audit_creation_method SHELXL-97
_cell_angle_alpha 90.00
_cell_angle_beta 93.70(3)
_cell_angle_gamma 90.00
_cell_formula_units_Z 4
_cell_length_a 5.3227(11)
_cell_length_b 8.4603(17)
_cell_length_c 19.656(4)
_cell_measurement_reflns_used 1515
_cell_measurement_temperature 293(2)
_cell_measurement_theta_max 27.48
_cell_measurement_theta_min 3.18
_cell_volume 883.3(3)
_computing_cell_refinement 'SAINT (Bruker, 1997)'
_computing_data_collection 'SMART (Bruker, 1997)'
_computing_data_reduction 'SAINT (Bruker, 1997)'
_computing_molecular_graphics 'SHELXTL (Sheldrick, 2008)'
_computing_publication_material 'SHELXTL (Sheldrick, 2008)'
_computing_structure_refinement 'SHELXL97 (Sheldrick, 2008)'
_computing_structure_solution 'SHELXS97 (Sheldrick, 2008)'
_diffrn_ambient_temperature 293(2)
_diffrn_measured_fraction_theta_full 0.999
_diffrn_measured_fraction_theta_max 0.999
_diffrn_measurement_device_type 'Bruker SMART CCD'
_diffrn_measurement_method \w
_diffrn_radiation_monochromator graphite
_diffrn_radiation_source 'fine-focus sealed tube'
_diffrn_radiation_type MoK\a
_diffrn_radiation_wavelength 0.71073
_diffrn_reflns_av_R_equivalents 0.0357
_diffrn_reflns_av_sigmaI/netI 0.0280
_diffrn_reflns_limit_h_max 6
_diffrn_reflns_limit_h_min -6
_diffrn_reflns_limit_k_max 10
_diffrn_reflns_limit_k_min -9
_diffrn_reflns_limit_l_max 25
_diffrn_reflns_limit_l_min -25
_diffrn_reflns_number 7687
_diffrn_reflns_theta_full 27.48
_diffrn_reflns_theta_max 27.48
_diffrn_reflns_theta_min 3.18
_exptl_absorpt_coefficient_mu 0.105
_exptl_absorpt_correction_type none
_exptl_crystal_colour colourless
_exptl_crystal_density_diffrn 1.355
_exptl_crystal_density_method 'not measured'
_exptl_crystal_description block
_exptl_crystal_F_000 376
_exptl_crystal_size_max 0.30
_exptl_crystal_size_mid 0.30
_exptl_crystal_size_min 0.20
_refine_diff_density_max 0.143
_refine_diff_density_min -0.211
_refine_ls_extinction_coef 0.035(6)
_refine_ls_extinction_expression Fc^*^=kFc[1+0.001xFc^2^\l^3^/sin(2\q)]^-1/4^
_refine_ls_extinction_method 'SHELXL97 (Sheldrick, 2008)'
_refine_ls_goodness_of_fit_ref 1.041
_refine_ls_hydrogen_treatment constr
_refine_ls_matrix_type full
_refine_ls_number_parameters 119
_refine_ls_number_reflns 2010
_refine_ls_number_restraints 0
_refine_ls_restrained_S_all 1.041
_refine_ls_R_factor_all 0.0564
_refine_ls_R_factor_gt 0.0422
_refine_ls_shift/su_max 0.000
_refine_ls_shift/su_mean 0.000
_refine_ls_structure_factor_coef Fsqd
_refine_ls_weighting_details 'calc w=1/[\s^2^(Fo^2^)+(0.0696P)^2^+0.0888P] where P=(Fo^2^+2Fc^2^)/3'
_refine_ls_weighting_scheme calc
_refine_ls_wR_factor_gt 0.1175
_refine_ls_wR_factor_ref 0.1280
_reflns_number_gt 1515
_reflns_number_total 2010
_reflns_threshold_expression I>2\s(I)
_cod_data_source_file hb5371.cif
_cod_data_source_block I
_cod_depositor_comments
;
The following automatic conversions were performed:
'_symmetry_cell_setting' value 'Monoclinic' changed to 'monoclinic'
according to '/home/saulius/struct/CIF-dictionaries/cif_core.dic'
dictionary named 'cif_core.dic' version 2.4.1 from 2010-06-29.

Automatic conversion script
Id: cif_fix_enum 1527 2010-12-29 10:47:43Z saulius 
;
_cod_original_sg_symbol_H-M 'P 21/c'
_cod_database_code 2225505
_cod_database_fobs_code 2225505

loop_
_symmetry_equiv_pos_as_xyz
'x, y, z'
'-x, y+1/2, -z+1/2'
'-x, -y, -z'
'x, -y-1/2, z-1/2'

loop_
_atom_site_type_symbol
_atom_site_label
_atom_site_fract_x
_atom_site_fract_y
_atom_site_fract_z
_atom_site_U_iso_or_equiv
_atom_site_adp_type
_atom_site_calc_flag
_atom_site_refinement_flags
_atom_site_occupancy
_atom_site_disorder_assembly
_atom_site_disorder_group
N N2 0.4557(2) 0.26752(14) 0.01843(6) 0.0474(3) Uani d . 1 . .
O O1 0.04461(18) 0.48232(13) -0.09198(5) 0.0578(3) Uani d . 1 . .
N N1 0.2546(2) 0.35774(14) -0.00633(6) 0.0505(3) Uani d . 1 . .
H H1A 0.1453 0.3885 0.0212 0.061 Uiso calc R 1 . .
C C1 0.6693(3) 0.15209(16) 0.11622(7) 0.0479(3) Uani d . 1 . .
C C8 0.2245(2) 0.39930(17) -0.07282(7) 0.0473(3) Uani d . 1 . .
C C7 0.4679(3) 0.24649(16) 0.08270(7) 0.0477(3) Uani d . 1 . .
H H7A 0.3469 0.2919 0.1086 0.057 Uiso calc R 1 . .
F F1 0.5354(2) 0.23104(15) 0.22231(5) 0.0865(4) Uani d . 1 . .
C C9 0.4142(3) 0.3418(2) -0.11987(7) 0.0583(4) Uani d . 1 . .
H H9A 0.3699 0.3789 -0.1652 0.087 Uiso calc R 1 . .
H H9B 0.4168 0.2284 -0.1197 0.087 Uiso calc R 1 . .
H H9C 0.5777 0.3812 -0.1049 0.087 Uiso calc R 1 . .
C C6 0.8398(3) 0.0646(2) 0.08064(8) 0.0592(4) Uani d . 1 . .
H H6A 0.8267 0.0649 0.0332 0.071 Uiso calc R 1 . .
C C2 0.6989(3) 0.1453(2) 0.18648(7) 0.0586(4) Uani d . 1 . .
C C5 1.0271(3) -0.0222(2) 0.11457(10) 0.0708(5) Uani d . 1 . .
H H5A 1.1397 -0.0794 0.0900 0.085 Uiso calc R 1 . .
C C3 0.8824(4) 0.0594(2) 0.22135(9) 0.0756(5) Uani d . 1 . .
H H3A 0.8947 0.0580 0.2688 0.091 Uiso calc R 1 . .
C C4 1.0489(3) -0.0250(2) 0.18462(10) 0.0756(5) Uani d . 1 . .
H H4A 1.1760 -0.0839 0.2072 0.091 Uiso calc R 1 . .

loop_
_atom_site_aniso_label
_atom_site_aniso_U_11
_atom_site_aniso_U_22
_atom_site_aniso_U_33
_atom_site_aniso_U_12
_atom_site_aniso_U_13
_atom_site_aniso_U_23
N2 0.0448(6) 0.0508(6) 0.0460(6) 0.0032(5) -0.0023(5) 0.0011(5)
O1 0.0518(6) 0.0700(7) 0.0507(6) 0.0133(5) -0.0049(4) 0.0030(5)
N1 0.0475(6) 0.0591(7) 0.0447(6) 0.0106(5) 0.0006(5) 0.0019(5)
C1 0.0475(7) 0.0482(7) 0.0471(7) -0.0069(6) -0.0046(5) 0.0041(5)
C8 0.0434(7) 0.0520(7) 0.0455(7) -0.0015(6) -0.0035(5) -0.0004(5)
C7 0.0482(7) 0.0490(7) 0.0455(7) -0.0010(6) 0.0006(5) -0.0021(5)
F1 0.0899(8) 0.1230(10) 0.0462(5) 0.0075(6) 0.0006(5) -0.0129(5)
C9 0.0538(8) 0.0733(10) 0.0478(7) 0.0058(7) 0.0039(6) 0.0000(7)
C6 0.0601(9) 0.0623(9) 0.0545(8) 0.0069(7) -0.0007(6) 0.0061(7)
C2 0.0588(9) 0.0683(10) 0.0475(7) -0.0101(7) -0.0058(6) 0.0002(6)
C5 0.0599(10) 0.0664(11) 0.0850(12) 0.0100(8) -0.0034(8) 0.0118(9)
C3 0.0764(11) 0.0912(13) 0.0558(9) -0.0153(10) -0.0222(8) 0.0153(8)
C4 0.0619(10) 0.0734(12) 0.0880(12) -0.0051(8) -0.0233(9) 0.0253(10)

loop_
_atom_type_symbol
_atom_type_description
_atom_type_scat_dispersion_real
_atom_type_scat_dispersion_imag
_atom_type_scat_source
C C 0.0033 0.0016 'International Tables Vol C Tables 4.2.6.8 and 6.1.1.4'
H H 0.0000 0.0000 'International Tables Vol C Tables 4.2.6.8 and 6.1.1.4'
N N 0.0061 0.0033 'International Tables Vol C Tables 4.2.6.8 and 6.1.1.4'
O O 0.0106 0.0060 'International Tables Vol C Tables 4.2.6.8 and 6.1.1.4'
F F 0.0171 0.0103 'International Tables Vol C Tables 4.2.6.8 and 6.1.1.4'

loop_
_geom_angle_atom_site_label_1
_geom_angle_atom_site_label_2
_geom_angle_atom_site_label_3
_geom_angle_site_symmetry_1
_geom_angle_site_symmetry_3
_geom_angle
_geom_angle_publ_flag
C7 N2 N1 . . 114.63(11) ?
C8 N1 N2 . . 121.75(11) ?
C8 N1 H1A . . 119.1 ?
N2 N1 H1A . . 119.1 ?
C2 C1 C6 . . 116.37(14) ?
C2 C1 C7 . . 120.46(13) ?
C6 C1 C7 . . 123.17(12) ?
O1 C8 N1 . . 119.12(13) ?
O1 C8 C9 . . 122.79(13) ?
N1 C8 C9 . . 118.08(12) ?
N2 C7 C1 . . 120.89(13) ?
N2 C7 H7A . . 119.6 ?
C1 C7 H7A . . 119.6 ?
C8 C9 H9A . . 109.5 ?
C8 C9 H9B . . 109.5 ?
H9A C9 H9B . . 109.5 ?
C8 C9 H9C . . 109.5 ?
H9A C9 H9C . . 109.5 ?
H9B C9 H9C . . 109.5 ?
C5 C6 C1 . . 121.01(15) ?
C5 C6 H6A . . 119.5 ?
C1 C6 H6A . . 119.5 ?
F1 C2 C3 . . 118.90(14) ?
F1 C2 C1 . . 117.35(14) ?
C3 C2 C1 . . 123.74(16) ?
C4 C5 C6 . . 120.45(17) ?
C4 C5 H5A . . 119.8 ?
C6 C5 H5A . . 119.8 ?
C2 C3 C4 . . 118.43(16) ?
C2 C3 H3A . . 120.8 ?
C4 C3 H3A . . 120.8 ?
C5 C4 C3 . . 120.00(16) ?
C5 C4 H4A . . 120.0 ?
C3 C4 H4A . . 120.0 ?

loop_
_geom_bond_atom_site_label_1
_geom_bond_atom_site_label_2
_geom_bond_site_symmetry_2
_geom_bond_distance
_geom_bond_publ_flag
N2 C7 . 1.2732(18) ?
N2 N1 . 1.3775(16) ?
O1 C8 . 1.2269(17) ?
N1 C8 . 1.3529(17) ?
N1 H1A . 0.8600 ?
C1 C2 . 1.3809(19) ?
C1 C6 . 1.394(2) ?
C1 C7 . 1.4595(19) ?
C8 C9 . 1.494(2) ?
C7 H7A . 0.9300 ?
F1 C2 . 1.363(2) ?
C9 H9A . 0.9600 ?
C9 H9B . 0.9600 ?
C9 H9C . 0.9600 ?
C6 C5 . 1.376(2) ?
C6 H6A . 0.9300 ?
C2 C3 . 1.366(2) ?
C5 C4 . 1.375(3) ?
C5 H5A . 0.9300 ?
C3 C4 . 1.379(3) ?
C3 H3A . 0.9300 ?
C4 H4A . 0.9300 ?

loop_
_geom_hbond_atom_site_label_D
_geom_hbond_atom_site_label_H
_geom_hbond_atom_site_label_A
_geom_hbond_site_symmetry_A
_geom_hbond_distance_DH
_geom_hbond_distance_HA
_geom_hbond_distance_DA
_geom_hbond_angle_DHA
N1 H1A O1 3_565 0.86 2.08 2.915(2) 163

loop_
_cod_related_entry_id
_cod_related_entry_database
_cod_related_entry_code
1 ChemSpider 7854206
